data_1530336
loop_
_publ_author_name
'Makino, K.'
'Tomita, K.'

_publ_section_title
;
 Cation distribution in the octahedral sites of hornblendes
;
_journal_name_full 'American Mineralogist'
_journal_page_first 1097
_journal_page_last 1105
_journal_volume 74
_journal_year 1989
_chemical_formula_sum 'Al2.53 Ca1.7 Fe1.57 H2 K0.06 Mg2.64 Na0.96 O24 Si6.19 Ti0.19'
_chemical_name_systematic
;
Na0.96 K0.06 Ca1.7 Mg2.64 Fe1.57 Al0.72 Ti0.19 (Al1.81 Si6.19 O22) (O H)2
;
_space_group_IT_number 12
_symmetry_space_group_name_Hall '-C 2y'
_symmetry_space_group_name_H-M 'C 1 2/m 1'
_cell_angle_alpha 90
_cell_angle_beta 104.93
_cell_angle_gamma 90
_cell_formula_units_Z 2
_cell_length_a 9.806
_cell_length_b 17.95
_cell_length_c 5.302
_cell_volume 901.741
_citation_journal_id_ASTM AMMIAY
_cod_data_source_file Makino_AMMIAY_1989_1918.cif
_cod_data_source_block H2Al2.53Ca1.7Fe1.57K0.06Mg2.64Na0.96O24Si6.19Ti0.19
_cod_original_cell_volume 901.7407
_cod_original_formula_sum
;
H2 Al2.53 Ca1.7 Fe1.57 K0.06 Mg2.64 Na0.96 O24 Si6.19 Ti0.19
;
_cod_database_code 1530336

loop_
_symmetry_equiv_pos_as_xyz
x,y,z
-x,y,-z
-x,-y,-z
x,-y,z
x+1/2,y+1/2,z
-x+1/2,y+1/2,-z
-x+1/2,-y+1/2,-z
x+1/2,-y+1/2,z

loop_
_atom_site_label
_atom_site_type_symbol
_atom_site_fract_x
_atom_site_fract_y
_atom_site_fract_z
_atom_site_occupancy
_atom_site_U_iso_or_equiv
Na2 Na+1 0.0474 0.5 0.1014 0.17 0.0
Fe3 Fe+2 0 0 0 0.519 0.0
Si1 Si+4 0.2809 0.0858 0.3014 0.57 0.0
Na1 Na+1 0 0.2789 0.5 0.092 0.0
Al3 Al+3 0 0.1772 0 0.36 0.0
O3 O-2 0.1101 0 0.714 1 0.0
Ca1 Ca+2 0 0.2789 0.5 0.851 0.0
Mg1 Mg+2 0 0.0886 0.5 0.615 0.0
O6 O-2 0.3427 0.1181 0.6072 1 0.0
Si2 Si+4 0.2919 0.1731 0.8133 0.98 0.0
Al2 Al+3 0.2919 0.1731 0.8133 0.02 0.0
O5 O-2 0.35 0.1404 0.1084 1 0.0
Na3 Na+1 0 0.4774 0 0.22 0.0
K1 K+1 0.0474 0.5 0.1014 0.03 0.0
Mg2 Mg+2 0 0.1772 0 0.456 0.0
O1 O-2 0.107 0.0896 0.2145 1 0.0
Al1 Al+3 0.2809 0.0858 0.3014 0.43 0.0
O7 O-2 0.338 0 0.2765 1 0.0
O2 O-2 0.1204 0.1742 0.7366 1 0.0
Fe1 Fe+2 0 0.0886 0.5 0.385 0.0
Ti1 Ti+4 0 0.1772 0 0.093 0.0
Mg3 Mg+2 0 0 0 0.481 0.0
Fe4 Fe+2 0 0.2789 0.5 0.057 0.0
Fe2 Fe+2 0 0.1772 0 0.091 0.0
O4 O-2 0.3684 0.2501 0.7895 1 0.0
